data_1566641
loop_
_publ_author_name
'Kuhs, W. F.'
'Ahsbahs, H.'
'Londono, D.'
'Finney, J. L.'

_publ_section_title
;
 In-situ crystal growth and neutron four-circle diffractometry under high
 pressure
;
_journal_name_full 'Physica B: Condensed Matter'
_journal_page_first 684
_journal_volume 156-157
_journal_year 1989
_chemical_formula_sum 'D2 O'
_chemical_formula_weight 20.03
_chemical_name_common 'ice VI'
_space_group_IT_number 137
_space_group_name_Hall '-P 4ac 2a'
_space_group_name_H-M_alt 'P 42/n m c :2'
_cell_angle_alpha 90.000000
_cell_angle_beta 90.000000
_cell_angle_gamma 90.000000
_cell_formula_units_Z 10
_cell_length_a 6.210000
_cell_length_b 6.210000
_cell_length_c 5.730000
_cell_volume 220.972
_cod_data_source_file iceVI_Kuhs1989.cif
_cod_data_source_block iceVI_Kuhs1989
_cod_original_cell_volume 220.97
_cod_original_sg_symbol_H-M 'P 42/n m c'
_cod_original_formula_sum 'D2.00 O'
_cod_database_code 1566641

loop_
_space_group_symop_operation_xyz
'x, y, z'
'-x, -y, -z'
'-x+1/2, -y+1/2, z'
'x+1/2, y+1/2, -z'
'-y+1/2, x, z+1/2'
'y+1/2, -x, -z+1/2'
'y, -x+1/2, z+1/2'
'-y, x+1/2, -z+1/2'
'-x, y+1/2, -z'
'x, -y+1/2, z'
'x+1/2, -y, -z'
'-x+1/2, y, z'
'y+1/2, x+1/2, -z+1/2'
'-y+1/2, -x+1/2, z+1/2'
'-y, -x, -z+1/2'
'y, x, z+1/2'

loop_
_atom_site_label
_atom_site_occupancy
_atom_site_fract_x
_atom_site_fract_y
_atom_site_fract_z
_atom_site_adp_type
_atom_site_U_iso_or_equiv
_atom_site_type_symbol
O1 1.0 0.750000 0.250000 0.750000 Uani 0.039067 O
O2 1.0 0.750000 0.5294(1) 0.1288(1) Uani 0.037067 O
D1 0.5000 0.750000 0.4631(3) -0.0171(2) Uani 0.046500 D
D2 0.5000 0.750000 0.3647(3) -0.1451(3) Uani 0.047000 D
D3 0.5000 0.750000 0.6816(2) 0.1250(2) Uani 0.044500 D
D4 0.5000 0.1336(2) 0.5331(2) 0.7904(2) Uani 0.047067 D

loop_
_atom_site_aniso_label
_atom_site_aniso_U_11
_atom_site_aniso_U_22
_atom_site_aniso_U_33
_atom_site_aniso_U_12
_atom_site_aniso_U_13
_atom_site_aniso_U_23
O1 0.0432(5) 0.0432(5) 0.0308(6) 0.00000 0.00000 0.00000
O2 0.0419(4) 0.0298(3) 0.0395(3) 0.00000 0.00000 0.0008(2)
D1 0.0532(8) 0.0464(7) 0.0399(6) 0.00000 0.00000 -0.0016(7)
D2 0.0551(9) 0.0418(8) 0.0441(6) 0.00000 0.00000 -0.0030(6)
D3 0.0520(8) 0.0323(6) 0.0492(7) 0.00000 0.00000 0.0000(5)
D4 0.0422(6) 0.0481(5) 0.0509(5) -0.0001(4) -0.0057(4) 0.0016(5)
